data_2009529
loop_
_publ_author_name
'Kolb, Vera M.'
'Robinson, Paul D.'
'Meyers, Cal Y.'

_publ_section_title
;
 Intermolecular hydrogen-bonded structure of
 bis(4-methoxyphenylmethine)carbonohydrazide
;
_journal_issue 3
_journal_name_full 'Acta Crystallographica Section C'
_journal_page_first 417
_journal_page_last 419
_journal_paper_doi 10.1107/S0108270193010078
_journal_volume 50
_journal_year 1994
_chemical_formula_moiety 'C17 H18 N4 O3'
_chemical_formula_sum 'C17 H18 N4 O3'
_chemical_formula_weight 326.35
_chemical_name_systematic
;
bis(4-methoxyphenylmethyine)carbonic dihydrazide
;
_space_group_IT_number 56
_symmetry_cell_setting orthorhombic
_symmetry_space_group_name_Hall '-P 2ab 2ac'
_symmetry_space_group_name_H-M 'P c c n'
_cell_angle_alpha 90.0
_cell_angle_beta 90.0
_cell_angle_gamma 90.0
_cell_formula_units_Z 4
_cell_length_a 10.6890(10)
_cell_length_b 17.448(3)
_cell_length_c 8.9760(10)
_cell_measurement_reflns_used 23
_cell_measurement_temperature 296
_cell_measurement_theta_max 10.1
_cell_measurement_theta_min 3.2
_cell_volume 1674.0(4)
_computing_cell_refinement 'MSC/AFC Diffractometer Control Software'
_computing_data_collection
;MSC/AFC Diffractometer Control Software (Molecular Structure
 Corporation,1988)
;
_computing_data_reduction
;
PROCESS TEXSAN (Molecular Structure Corporation, 1985)
;
_computing_molecular_graphics 'ORTEP TEXSAN (Johnson, 1965)'
_computing_publication_material 'FINISH TEXSAN'
_computing_structure_refinement 'LS TEXSAN'
_computing_structure_solution 'SHELXS86 (Sheldrick, 1985)'
_diffrn_ambient_temperature 296
_diffrn_measurement_device 'Rigaku AFC-5S diffractometer'
_diffrn_measurement_method \w
_diffrn_radiation_monochromator graphite
_diffrn_radiation_source x-ray_tube
_diffrn_radiation_type 'Mo K\a'
_diffrn_radiation_wavelength 0.71069
_diffrn_reflns_limit_h_max 12
_diffrn_reflns_limit_h_min 0
_diffrn_reflns_limit_k_max 20
_diffrn_reflns_limit_k_min 0
_diffrn_reflns_limit_l_max 10
_diffrn_reflns_limit_l_min 0
_diffrn_reflns_number 1736
_diffrn_reflns_theta_max 25
_diffrn_reflns_theta_min 1.75
_diffrn_standards_decay_% 0.6
_diffrn_standards_interval_count 100
_diffrn_standards_number 3
_exptl_absorpt_correction_type none
_exptl_crystal_colour colorless
_exptl_crystal_density_diffrn 1.295
_exptl_crystal_description prism
_exptl_crystal_F_000 688
_exptl_crystal_size_max 0.38
_exptl_crystal_size_mid 0.24
_exptl_crystal_size_min 0.11
_refine_diff_density_max 0.15
_refine_diff_density_min -0.14
_refine_ls_extinction_coef 0.16(2)E-05
_refine_ls_extinction_method 'Zachariasen type 2 Gaussian isotropic'
_refine_ls_goodness_of_fit_obs 1.80
_refine_ls_hydrogen_treatment noref
_refine_ls_matrix_type full
_refine_ls_number_parameters 111
_refine_ls_number_reflns 608
_refine_ls_R_factor_obs 0.045
_refine_ls_shift/esd_max 0.0007
_refine_ls_structure_factor_coef F
_refine_ls_weighting_details 'w = 4F~o~^2^/\s^2^(F~o~^2^)'
_refine_ls_weighting_scheme calc
_refine_ls_wR_factor_obs 0.057
_reflns_number_observed 608
_reflns_number_total 1736
_reflns_observed_criterion '[I > 3.0\s(I)]'
_cod_data_source_file cr1083.cif
_cod_data_source_block default
_cod_depositor_comments
;
The following automatic conversions were performed:

'_refine_ls_weighting_scheme' value 'w = 4F~o~^2^/\s^2^(F~o~^2^)' was
changed to 'calc'. New tag '_refine_ls_weighting_details' was
created. The value of the new tag was set to 'w =
4F~o~^2^/\s^2^(F~o~^2^)'.

Automatic conversion script
Id: cif_fix_values 3143 2015-03-26 13:38:13Z robertas 
;
_cod_original_cell_volume 1674.2(4)
_cod_database_code 2009529

loop_
_symmetry_equiv_pos_as_xyz
x,y,z
-x+1/2,-y+1/2,z
x+1/2,-y,-z+1/2
-x,y+1/2,-z+1/2
-x,-y,-z
x+1/2,y+1/2,-z
-x+1/2,y,z+1/2
x,-y+1/2,z+1/2

loop_
_atom_site_aniso_label
_atom_site_aniso_U_11
_atom_site_aniso_U_22
_atom_site_aniso_U_33
_atom_site_aniso_U_12
_atom_site_aniso_U_13
_atom_site_aniso_U_23
O1 0.097(4) 0.056(3) 0.024(2) 0.011(3) 0.0 0.0
O2 0.102(3) 0.047(2) 0.067(2) 0.017(2) 0.009(2) -0.009(2)
N1 0.062(3) 0.042(2) 0.037(2) 0.006(2) 0.001(2) -0.004(2)
N2 0.092(3) 0.027(2) 0.029(2) 0.011(2) 0.002(2) -0.003(2)
C1 0.052(3) 0.046(3) 0.042(3) 0.000(3) -0.003(2) -0.004(2)
C2 0.073(4) 0.034(3) 0.053(3) 0.006(3) 0.010(3) 0.003(2)
C3 0.063(4) 0.038(3) 0.057(3) 0.002(3) 0.005(3) 0.003(3)
C4 0.053(3) 0.041(3) 0.058(4) 0.007(3) -0.005(3) -0.007(3)
C5 0.098(4) 0.047(3) 0.047(3) 0.015(3) 0.007(3) -0.005(3)
C6 0.080(4) 0.046(3) 0.050(3) 0.006(3) 0.003(3) 0.001(3)
C7 0.066(3) 0.033(3) 0.043(3) 0.001(2) -0.004(3) -0.003(3)
C8 0.059(5) 0.044(4) 0.031(4) 0.000(4) 0.0 0.0
C9 0.088(4) 0.030(3) 0.096(5) 0.006(3) 0.016(4) 0.003(3)

loop_
_atom_site_label
_atom_site_fract_x
_atom_site_fract_y
_atom_site_fract_z
_atom_site_U_iso_or_equiv
_atom_site_thermal_displace_type
_atom_site_calc_flag
_atom_site_calc_attached_atom
O1 0.75 0.25 0.2876(5) 0.059(2) Uani ? ?
O2 0.5405(4) 0.7260(2) 0.2704(4) 0.0720(10) Uani ? ?
N1 0.6973(4) 0.3813(2) 0.1372(4) 0.0470(10) Uani ? ?
N2 0.7294(4) 0.3135(2) 0.0680(3) 0.0490(10) Uani ? ?
C1 0.6413(4) 0.5134(3) 0.1071(5) 0.047(2) Uani ? ?
C2 0.6480(5) 0.5757(3) 0.0160(5) 0.053(2) Uani ? ?
C3 0.6151(4) 0.6499(3) 0.0651(6) 0.053(2) Uani ? ?
C4 0.5732(5) 0.6585(3) 0.2093(6) 0.051(2) Uani ? ?
C5 0.5596(6) 0.5935(3) 0.3007(6) 0.064(2) Uani ? ?
C6 0.5942(5) 0.5237(3) 0.2496(6) 0.059(2) Uani ? ?
C7 0.6789(5) 0.4379(2) 0.0499(6) 0.047(2) Uani ? ?
C8 0.75 0.25 0.1516(7) 0.045(2) Uani ? ?
C9 0.5463(6) 0.7936(3) 0.1773(6) 0.071(2) Uani ? ?
H1 0.6757 0.5690 -0.0837 0.064 Uiso calc C(2)
H2 0.6217 0.6928 0.0004 0.063 Uiso calc C(3)
H3 0.5261 0.5986 0.3983 0.077 Uiso calc C(5)
H4 0.5859 0.4805 0.3133 0.070 Uiso calc C(6)
H5 0.6898 0.4311 -0.0543 0.057 Uiso calc C(7)
H6 0.7370 0.3114 -0.0374 0.059 Uiso calc N(2)
H7a 0.5119 0.8360 0.2295 0.086 Uiso calc C(9)
H7b 0.6310 0.8042 0.1527 0.086 Uiso calc C(9)
H7c 0.4999 0.7851 0.0886 0.086 Uiso calc C(9)

loop_
_atom_type_symbol
_atom_type_scat_dispersion_real
_atom_type_scat_dispersion_imag
_atom_type_scat_source
C .002 .002 International_Tables_Vol_IV_Table_2.3.1
H 0 0 International_Tables_Vol_IV_Table_2.3.1
O .008 .006 International_Tables_Vol_IV_Table_2.3.1
N .004 .003 International_Tables_Vol_IV_Table_2.3.1

loop_
_geom_angle_atom_site_label_1
_geom_angle_atom_site_label_2
_geom_angle_atom_site_label_3
_geom_angle_site_symmetry_3
_geom_angle
_geom_angle_publ_flag
C4 O2 C9 . 117.9(4) yes
N2 N1 C7 . 115.1(4) yes
N1 N2 C8 . 119.5(3) yes
C2 C1 C6 . 118.0(5) yes
C2 C1 C7 . 119.4(4) yes
C6 C1 C7 . 122.6(4) yes
C1 C2 C3 . 122.1(5) yes
C2 C3 C4 . 118.3(5) yes
O2 C4 C3 . 124.3(5) yes
O2 C4 C5 . 116.2(5) yes
C3 C4 C5 . 119.6(5) yes
C4 C5 C6 . 119.9(5) yes
C1 C6 C5 . 122.0(5) yes
N1 C7 C1 . 121.4(4) yes
O1 C8 N2 . 123.6(3) yes
O1 C8 N2 . 123.6(3) yes
N2 C8 N2 . 112.9(5) yes
N2 H6 O1 7_654 148.0 yes

loop_
_geom_bond_atom_site_label_1
_geom_bond_atom_site_label_2
_geom_bond_site_symmetry_1
_geom_bond_site_symmetry_2
_geom_bond_distance
_geom_bond_publ_flag
O1 C8 . . 1.222(6) yes
O2 C4 . . 1.346(5) yes
O2 C9 . . 1.446(5) yes
N1 N2 . . 1.379(4) yes
N1 C7 . . 1.276(5) yes
N2 C8 . . 1.357(4) yes
C1 C2 . . 1.362(6) yes
C1 C6 . . 1.387(7) yes
C1 C7 . . 1.471(6) yes
C2 C3 . . 1.412(6) yes
C3 C4 . . 1.377(6) yes
C4 C5 . . 1.408(7) yes
C5 C6 . . 1.352(6) yes
N2 H6 . . 0.95 yes
H6 O1 . 7_654 1.91 yes
N2 O1 . 7_654 2.759(5) yes

loop_
_geom_torsion_atom_site_label_1
_geom_torsion_atom_site_label_2
_geom_torsion_atom_site_label_3
_geom_torsion_atom_site_label_4
_geom_torsion
O1 C8 N2 N1 -5.1(5)
O1 C8 N2 N1 -5.1(5)
O2 C4 C3 C2 179.1(4)
O2 C4 C5 C6 -177.8(5)
N1 N2 C8 N2 174.9(5)
N1 C7 C1 C2 166.3(5)
N1 C7 C1 C6 -16.3(8)
N2 N1 C7 C1 178.6(4)
C1 C2 C3 C4 -1.0(8)
C1 C6 C5 C4 -1.2(9)
C2 C1 C6 C5 -2.3(8)
C2 C3 C4 C5 -2.6(7)
C3 C2 C1 C6 3.5(8)
C3 C2 C1 C7 -179.0(4)
C3 C4 O2 C9 1.8(8)
C3 C4 C5 C6 3.7(8)
C5 C4 O2 C9 -176.5(5)
C5 C6 C1 C7 -179.8(5)
C7 N1 N2 C8 -179.6(4)
